data_9005431
loop_
_publ_author_name
'Redhammer, G. J.'
'Amthauer, G.'
'Lottermoser, W.'
'Treutmann, W.'

_publ_section_title
;
 Synthesis and structural properties of clinopyroxenes of the
 hedenbergite CaFeSi2O6 - aegirine NaFeSi2O6 solid-solution series
 Sample: hd/10
;
_journal_name_full 'European Journal of Mineralogy'
_journal_page_first 105
_journal_page_last 120
_journal_volume 12
_journal_year 2000
_chemical_formula_sum 'Ca0.9 Fe Na0.1 O6 Si2'
_chemical_name_mineral Hedenbergite
_space_group_IT_number 15
_symmetry_space_group_name_Hall '-C 2yc'
_symmetry_space_group_name_H-M 'C 1 2/c 1'
_cell_angle_alpha 90
_cell_angle_beta 104.789
_cell_angle_gamma 90
_cell_length_a 9.8472
_cell_length_b 9.0288
_cell_length_c 5.2466
_cell_formula_units_Z 4
_cell_volume 451.014
_database_code_amcsd 0006816
_exptl_crystal_density_diffrn 3.629
_cod_original_formula_sum '(Na.1 Ca.9) Fe Si2 O6'
_cod_database_code 9005431

loop_
_space_group_symop_operation_xyz
x,y,z
1/2+x,1/2+y,z
x,-y,1/2+z
1/2+x,1/2-y,1/2+z
-x,y,1/2-z
1/2-x,1/2+y,1/2-z
-x,-y,-z
1/2-x,1/2-y,-z

loop_
_atom_site_label
_atom_site_fract_x
_atom_site_fract_y
_atom_site_fract_z
_atom_site_occupancy
_atom_site_U_iso_or_equiv
NaM2 0.00000 0.30110 0.25000 0.10000 0.01330
CaM2 0.00000 0.30110 0.25000 0.90000 0.01330
FeM1 0.00000 0.90720 0.25000 1.00000 0.01381
SiT 0.28700 0.09170 0.23180 1.00000 0.00861
O1 0.12370 0.08960 0.14920 1.00000 0.01596
O2 0.36660 0.24340 0.32340 1.00000 0.01786
O3 0.34520 0.01960 0.99610 1.00000 0.02001

loop_
_cod_related_entry_id
_cod_related_entry_database
_cod_related_entry_code
1 AMCSD 0006816
